data_2007096
loop_
_publ_author_name
'Kr\"uger, Carl'
'Kessler, Magnus'
'Six, Christian'
'Leitner, Walter'

_publ_section_title
;
 A Cyclic Sulfate with a Seven-Membered Ring: 1,3,2-Dioxathiepane
 2,2-Dioxide
;
_journal_issue 3
_journal_name_full 'Acta Crystallographica Section C'
_journal_page_first 389
_journal_page_last 390
_journal_paper_doi 10.1107/S010827019701634X
_journal_volume 54
_journal_year 1998
_chemical_formula_moiety 'C4 H8 O4 S'
_chemical_formula_sum 'C4 H8 O4 S'
_chemical_formula_weight 152.16
_chemical_name_common Tetramethylsulfate
_chemical_name_systematic
;
 1,3,2-Dioxathiepane, 2,2-dioxide
;
_space_group_IT_number 2
_symmetry_cell_setting triclinic
_symmetry_space_group_name_Hall '-P 1'
_symmetry_space_group_name_H-M 'P -1'
_cell_angle_alpha 92.328(8)
_cell_angle_beta 96.772(11)
_cell_angle_gamma 99.011(11)
_cell_formula_units_Z 4
_cell_length_a 6.4376(8)
_cell_length_b 9.7440(9)
_cell_length_c 10.8177(10)
_cell_measurement_reflns_used 25
_cell_measurement_temperature 293
_cell_measurement_theta_max 26.3
_cell_measurement_theta_min 2.0
_cell_volume 664.31(12)
_computing_data_collection 'CAD-4 Express Software (Enraf-Nonius, 1995)'
_computing_data_reduction 'DATAP (Coppens et al., 1965)'
_computing_molecular_graphics 'ORTEPII (Johnson, 1976)'
_computing_structure_refinement 'SHELXL93 (Sheldrick, 1983)'
_computing_structure_solution 'SHELXS86 (Sheldrick, 1990)'
_diffrn_ambient_temperature 293
_diffrn_measurement_device 'Enraf-Nonius CAD4'
_diffrn_measurement_method \w-2\q
_diffrn_radiation_monochromator graphite
_diffrn_radiation_source 'fine-focus sealed tube'
_diffrn_radiation_type MoK\a
_diffrn_radiation_wavelength 0.71069
_diffrn_reflns_av_R_equivalents 0.094
_diffrn_reflns_av_sigmaI/netI 0.0787
_diffrn_reflns_limit_h_max 0
_diffrn_reflns_limit_h_min -8
_diffrn_reflns_limit_k_max 12
_diffrn_reflns_limit_k_min -11
_diffrn_reflns_limit_l_max 13
_diffrn_reflns_limit_l_min -13
_diffrn_reflns_number 2940
_diffrn_reflns_theta_max 26.29
_diffrn_reflns_theta_min 2.76
_diffrn_standards_decay_% 9.1
_diffrn_standards_interval_time 30
_diffrn_standards_number 3
_exptl_absorpt_coefficient_mu 0.429
_exptl_absorpt_correction_type none
_exptl_crystal_colour white
_exptl_crystal_density_diffrn 1.521
_exptl_crystal_density_meas ?
_exptl_crystal_density_method none
_exptl_crystal_description plate
_exptl_crystal_F_000 320
_exptl_crystal_size_max 0.46
_exptl_crystal_size_mid 0.25
_exptl_crystal_size_min 0.25
_refine_diff_density_max 0.231
_refine_diff_density_min -0.378
_refine_ls_extinction_method none
_refine_ls_goodness_of_fit_all 1.019
_refine_ls_goodness_of_fit_obs 1.047
_refine_ls_hydrogen_treatment refall
_refine_ls_matrix_type full
_refine_ls_number_parameters 227
_refine_ls_number_reflns 2690
_refine_ls_number_restraints 0
_refine_ls_restrained_S_all 1.019
_refine_ls_restrained_S_obs 1.047
_refine_ls_R_factor_all 0.081
_refine_ls_R_factor_obs .042
_refine_ls_shift/esd_max 0.001
_refine_ls_shift/esd_mean 0.000
_refine_ls_structure_factor_coef Fsqd
_refine_ls_weighting_details 'w = 1/[\s^2^(Fo^2^)+(0.0284P)^2^+0.1871P] where P = (Fo^2^+2Fc^2^)/3'
_refine_ls_weighting_scheme calc
_refine_ls_wR_factor_all 0.115
_refine_ls_wR_factor_obs .096
_reflns_number_observed 1823
_reflns_number_total 2690
_reflns_observed_criterion I>2sigma(I)
_cod_data_source_file ka1250.cif
_cod_data_source_block I
_cod_depositor_comments
;
The following automatic conversions were performed:

'_exptl_crystal_density_meas' value 'not measured' was changed to '?'
- the value is perceived as not measured.

Automatic conversion script
Id: cif_fix_values 3008 2015-01-20 13:52:24Z robertas 

The following automatic conversions were performed:

'_refine_ls_weighting_scheme' value 'calc w =
1/[\s^2^(Fo^2^)+(0.0284P)^2^+0.1871P] where P = (Fo^2^+2Fc^2^)/3' was
changed to 'calc'. New tag '_refine_ls_weighting_details' was
created. The value of the new tag was set to 'w =
1/[\s^2^(Fo^2^)+(0.0284P)^2^+0.1871P] where P = (Fo^2^+2Fc^2^)/3'.

Automatic conversion script
Id: cif_fix_values 3143 2015-03-26 13:38:13Z robertas 
;
_cod_database_code 2007096

loop_
_symmetry_equiv_pos_as_xyz
'x, y, z'
'-x, -y, -z'

loop_
_atom_site_aniso_label
_atom_site_aniso_U_11
_atom_site_aniso_U_22
_atom_site_aniso_U_33
_atom_site_aniso_U_12
_atom_site_aniso_U_13
_atom_site_aniso_U_23
C1 .044(2) .064(2) .067(2) .0002(14) .0110(13) .0055(14)
C2 .051(2) .076(2) .079(2) .0222(15) .023(2) .010(2)
C3 .070(2) .059(2) .070(2) .0167(15) .015(2) -.003(2)
C4 .065(2) .050(2) .073(2) -.0003(14) .013(2) .0022(15)
O1 .095(2) .0795(15) .092(2) .0495(13) .0237(13) .0152(12)
O2 .103(2) .125(2) .0634(13) .033(2) .0420(12) .0232(14)
O3 .0521(11) .0695(12) .0518(10) .0112(9) .0003(8) .0001(9)
O4 .0416(9) .0703(12) .0646(11) .0111(8) .0040(8) .0020(9)
S1 .0552(4) .0645(4) .0513(4) .0194(3) .0161(3) .0069(3)
C5 .042(2) .087(2) .110(3) .015(2) .023(2) .015(2)
C6 .056(2) .108(3) .095(3) .031(2) -.005(2) .015(2)
C7 .088(2) .083(2) .067(2) .032(2) .016(2) .028(2)
C8 .064(2) .076(2) .069(2) .009(2) .0254(15) .021(2)
O5 .134(2) .137(2) .0543(13) .031(2) .0138(13) .0196(14)
O6 .086(2) .093(2) .127(2) .0513(14) .0327(15) .034(2)
O7 .0580(11) .0629(12) .0677(12) -.0028(9) .0007(9) .0100(10)
O8 .0564(11) .0535(11) .0910(14) .0038(9) .0174(10) .0087(10)
S2 .0559(4) .0668(5) .0577(4) .0175(3) .0123(3) .0163(3)

loop_
_atom_site_label
_atom_site_fract_x
_atom_site_fract_y
_atom_site_fract_z
_atom_site_U_iso_or_equiv
_atom_site_thermal_displace_type
_atom_site_calc_flag
_atom_site_refinement_flags
_atom_site_occupancy
_atom_site_disorder_group
_atom_site_type_symbol
C1 .7742(5) .4482(3) .6367(3) .0593(7) Uani d . 1 . C
C2 .8078(5) .3066(3) .5967(4) .0659(8) Uani d . 1 . C
C3 .6123(5) .2066(3) .5451(3) .0653(8) Uani d . 1 . C
C4 .4385(5) .1906(3) .6252(3) .0631(7) Uani d . 1 . C
H1A .688(4) .495(3) .574(3) .059(8) Uiso d . 1 . H
H1B .891(5) .506(4) .660(3) .073(9) Uiso d . 1 . H
H2A .866(5) .264(3) .669(3) .072(9) Uiso d . 1 . H
H2B .884(5) .316(3) .543(3) .068(9) Uiso d . 1 . H
H3A .650(5) .116(4) .527(3) .087(10) Uiso d . 1 . H
H3B .558(4) .234(3) .472(3) .057(8) Uiso d . 1 . H
H4A .480(4) .178(3) .708(3) .058(8) Uiso d . 1 . H
H4B .314(5) .117(3) .591(3) .073(9) Uiso d . 1 . H
O1 .3594(4) .5536(2) .6918(2) .0836(7) Uani d . 1 . O
O2 .3634(4) .3843(3) .8497(2) .0929(8) Uani d . 1 . O
O3 .6687(3) .4414(2) .7503(2) .0583(5) Uani d . 1 . O
O4 .3477(3) .3208(2) .6271(2) .0589(5) Uani d . 1 . O
S1 .42478(10) .43097(7) .73632(6) .0551(2) Uani d . 1 . S
C5 1.3102(5) .8560(4) .8343(4) .0779(10) Uani d . 1 . C
C6 1.2997(6) .7918(5) .9549(4) .0853(11) Uani d . 1 . C
C7 1.0992(6) .6917(4) .9643(4) .0762(9) Uani d . 1 . C
C8 .8989(5) .7491(4) .9331(3) .0679(8) Uani d . 1 . C
H5A 1.262(5) .794(4) .758(3) .077(10) Uiso d . 1 . H
H5B 1.428(7) .918(4) .832(4) .106(13) Uiso d . 1 . H
H6A 1.320(5) .869(4) 1.021(4) .089(12) Uiso d . 1 . H
H6B 1.396(7) .743(5) .962(4) .115(15) Uiso d . 1 . H
H7A 1.093(5) .603(4) .906(3) .091(11) Uiso d . 1 . H
H7B 1.091(6) .665(4) 1.041(4) .092(11) Uiso d . 1 . H
H8A .899(5) .839(4) .974(3) .072(9) Uiso d . 1 . H
H8B .779(6) .682(4) .947(3) .088(10) Uiso d . 1 . H
O5 .9555(5) .8906(3) .6239(2) .1070(9) Uani d . 1 . O
O6 .8194(4) 1.0114(3) .7887(3) .0958(8) Uani d . 1 . O
O7 .8678(3) .7693(2) .7986(2) .0647(5) Uani d . 1 . O
O8 1.1626(3) .9590(2) .8242(2) .0667(5) Uani d . 1 . O
S2 .94161(11) .91260(8) .75122(6) .0585(2) Uani d . 1 . S

loop_
_atom_type_symbol
_atom_type_description
_atom_type_scat_dispersion_real
_atom_type_scat_dispersion_imag
_atom_type_scat_source
C C 0.0033 0.0016 'International Tables Vol C Tables 4.2.6.8 and 6.1.1.4'
H H 0.0000 0.0000 'International Tables Vol C Tables 4.2.6.8 and 6.1.1.4'
O O 0.0106 0.0060 'International Tables Vol C Tables 4.2.6.8 and 6.1.1.4'
S S 0.1246 0.1234 'International Tables Vol C Tables 4.2.6.8 and 6.1.1.4'

loop_
_geom_angle_atom_site_label_1
_geom_angle_atom_site_label_2
_geom_angle_atom_site_label_3
_geom_angle
_geom_angle_publ_flag
O3 C1 C2 109.6(3) yes
C1 C2 C3 116.0(3) yes
C4 C3 C2 115.5(3) yes
O4 C4 C3 108.5(2) yes
C1 O3 S1 118.4(2) yes
C4 O4 S1 119.2(2) yes
O2 S1 O1 118.79(14) yes
O2 S1 O4 112.14(14) yes
O1 S1 O4 104.14(12) yes
O2 S1 O3 105.67(13) yes
O1 S1 O3 111.71(13) yes
O4 S1 O3 103.45(10) yes
C6 C5 O8 108.6(3) yes
C5 C6 C7 115.2(3) yes
C8 C7 C6 114.9(3) yes
O7 C8 C7 109.3(3) yes
C8 O7 S2 119.5(2) yes
C5 O8 S2 117.8(2) yes
O5 S2 O6 118.7(2) yes
O5 S2 O7 106.3(2) yes
O6 S2 O7 111.46(14) yes
O5 S2 O8 110.7(2) yes
O6 S2 O8 104.9(2) yes
O7 S2 O8 103.92(10) yes

loop_
_geom_bond_atom_site_label_1
_geom_bond_atom_site_label_2
_geom_bond_site_symmetry_2
_geom_bond_distance
_geom_bond_publ_flag
C1 O3 . 1.471(3) yes
C1 C2 . 1.485(4) yes
C2 C3 . 1.500(5) yes
C3 C4 . 1.488(4) yes
C4 O4 . 1.478(3) yes
O1 S1 . 1.412(2) yes
O2 S1 . 1.404(2) yes
O3 S1 . 1.546(2) yes
O4 S1 . 1.545(2) yes
C5 O8 . 1.486(4) yes
C5 C6 . 1.474(5) yes
C6 C7 . 1.508(6) yes
C7 C8 . 1.492(4) yes
C8 O7 . 1.471(4) yes
O5 S2 . 1.401(2) yes
O6 S2 . 1.411(2) yes
O7 S2 . 1.532(2) yes
O8 S2 . 1.535(2) yes

loop_
_cod_related_entry_id
_cod_related_entry_database
_cod_related_entry_code
1 ChemSpider 312969
